data_1546143
loop_
_publ_author_name
'Zheng, Yongbiao'
'Zhang, Jiyan'
'Wei, Liufeng'
'Shi, Mianmian'
'Wang, Jifeng'
'Huang, Jianzhong'

_publ_section_title
;
 Gunnilactams A-C, Macrocyclic Tetralactams from the Mycelial Culture of
 the Entomogenous Fungus Paecilomyces gunnii.
;
_journal_issue 6
_journal_name_full 'Journal of natural products'
_journal_page_first 1935
_journal_page_last 1938
_journal_paper_doi 10.1021/acs.jnatprod.7b00060
_journal_volume 80
_journal_year 2017
_chemical_absolute_configuration unk
_chemical_formula_moiety 'C20 H24 N4 O5'
_chemical_formula_sum 'C20 H24 N4 O5'
_chemical_formula_weight 404.2060
_space_group_crystal_system orthorhombic
_space_group_IT_number 19
_space_group_name_Hall 'P 2ac 2ab'
_space_group_name_H-M_alt 'P 21 21 21'
_symmetry_Int_Tables_number 19
_symmetry_space_group_name_Hall 'P 2ac 2ab'
_symmetry_space_group_name_H-M 'P 21 21 21'
_atom_sites_solution_primary iterative
_audit_creation_date 2013-12-24
_audit_creation_method
;
Olex2 1.2
(compiled 2013.12.10 svn.r2850 for OlexSys, GUI svn.r4736)
;
_cell_angle_alpha 90
_cell_angle_beta 90
_cell_angle_gamma 90
_cell_formula_units_Z 4
_cell_length_a 9.4557(13)
_cell_length_b 12.8247(17)
_cell_length_c 15.429(2)
_cell_volume 1871.0(4)
_computing_molecular_graphics 'Olex2 (Dolomanov et al., 2009)'
_computing_publication_material 'Olex2 (Dolomanov et al., 2009)'
_computing_structure_refinement 'olex2.refine (Bourhis et al., 2013)'
_computing_structure_solution 'olex2.solve (Bourhis et al., 2013)'
_diffrn_ambient_temperature 273.15
_diffrn_measured_fraction_theta_full 0.9964
_diffrn_measured_fraction_theta_max 0.9964
_diffrn_radiation_type 'Mo K\a'
_diffrn_radiation_wavelength 0.71073
_diffrn_reflns_av_R_equivalents 0.0184
_diffrn_reflns_av_unetI/netI 0.0219
_diffrn_reflns_limit_h_max 12
_diffrn_reflns_limit_h_min -7
_diffrn_reflns_limit_k_max 16
_diffrn_reflns_limit_k_min -16
_diffrn_reflns_limit_l_max 19
_diffrn_reflns_limit_l_min -16
_diffrn_reflns_number 11388
_diffrn_reflns_theta_full 24.9991
_diffrn_reflns_theta_max 25.00
_diffrn_reflns_theta_min 2.06
_exptl_absorpt_coefficient_mu 0.104
_exptl_crystal_density_diffrn 1.4214
_exptl_crystal_F_000 848.4466
_refine_diff_density_max 0.4644
_refine_diff_density_min -0.2679
_refine_diff_density_rms 0.0678
_refine_ls_abs_structure_details 'Flack, H. D. (1983). Acta Cryst. A39, 876-881.'
_refine_ls_abs_structure_Flack -0.2(11)
_refine_ls_d_res_high 0.8409
_refine_ls_d_res_low 9.8625
_refine_ls_extinction_expression Fc^*^=kFc[1+0.001xFc^2^\l^3^/sin(2\q)]^-1/4^
_refine_ls_goodness_of_fit_ref 1.5369
_refine_ls_hydrogen_treatment mixed
_refine_ls_matrix_type full
_refine_ls_number_constraints 35
_refine_ls_number_parameters 270
_refine_ls_number_reflns 3285
_refine_ls_number_restraints 0
_refine_ls_restrained_S_all 1.5369
_refine_ls_R_factor_all 0.0514
_refine_ls_R_factor_gt 0.0511
_refine_ls_shift/su_max 0.1514
_refine_ls_shift/su_mean 0.0343
_refine_ls_structure_factor_coef Fsqd
_refine_ls_weighting_details 'w=1/[\s^2^(Fo^2^)+(0.1P)^2^] where P=(Fo^2^+2Fc^2^)/3'
_refine_ls_weighting_scheme calc
_refine_ls_wR_factor_gt 0.1663
_refine_ls_wR_factor_ref 0.1667
_reflns_Friedel_coverage 0.994
_reflns_limit_h_max 11
_reflns_limit_h_min -11
_reflns_limit_k_max 15
_reflns_limit_k_min -15
_reflns_limit_l_max 18
_reflns_limit_l_min -18
_reflns_number_gt 3255
_reflns_number_total 3285
_reflns_threshold_expression I>=2u(I)
_cod_data_source_file np7b00060_si_003.cif
_cod_data_source_block p
_cod_depositor_comments
;
Adding full bibliography for 1546142--1546143.cif.

2019-03-17
Changing absurd Z value.                 miguel
;
_cod_original_formula_moiety '0.11(C20 H24 N4 O5)'
_cod_original_formula_units_Z 37
_cod_database_code 1546143
_olex2_refinement_description
;
1. Fixed Uiso
 At 1.2 times of:
  All C(H) groups, All C(H,H) groups
 At 1.5 times of:
  All C(H,H,H) groups
2.a Ternary CH refined with riding coordinates:
 C13(H13), C17(H17), C19(H19), C22(H22)
2.b Secondary CH2 refined with riding coordinates:
 C11(H11a,H11b), C23(H23a,H23b), C29(H29a,H29b)
2.c Me refined with riding coordinates:
 C21(H21a,H21b,H21c), C24(H24a,H24b,H24c), C28(H28a,H28b,H28c)
2.d Aromatic/amide H refined with riding coordinates:
 C10(H10), C25(H25), C27(H27)
;

loop_
_space_group_symop_id
_space_group_symop_operation_xyz
1 x,y,z
2 x+1/2,-y+1/2,-z
3 -x,y+1/2,-z+1/2
4 -x+1/2,-y,z+1/2

loop_
_atom_site_label
_atom_site_type_symbol
_atom_site_fract_x
_atom_site_fract_y
_atom_site_fract_z
_atom_site_U_iso_or_equiv
_atom_site_adp_type
_atom_site_occupancy
_atom_site_refinement_flags_posn
N4 N 0.5078(2) 0.97884(15) 0.03289(12) 0.0162(4) Uani 1.000000 .
O2 O 0.6365(2) 1.11833(16) 0.07244(12) 0.0331(5) Uani 1.000000 .
N3 N 0.8851(2) 1.01256(15) 0.00071(12) 0.0157(4) Uani 1.000000 .
N2 N 0.5335(2) 0.83350(16) -0.20086(13) 0.0185(4) Uani 1.000000 .
N1 N 0.8598(2) 1.03421(13) -0.16925(12) 0.0135(4) Uani 1.000000 .
O1 O 0.3800(2) 0.93895(16) -0.14056(14) 0.0336(5) Uani 1.000000 .
O3 O 0.9855(2) 1.05050(18) 0.12919(13) 0.0386(6) Uani 1.000000 .
O4 O 0.9341(2) 1.20261(15) -0.16359(13) 0.0325(5) Uani 1.000000 .
O5 O 0.6947(2) 0.72362(17) 0.18478(13) 0.0328(5) Uani 1.000000 .
C10 C 0.7625(3) 0.8400(2) 0.06727(17) 0.0288(6) Uani 1.000000 .
H10 H 0.7568(3) 0.8583(2) 0.00906(17) 0.0346(7) Uiso 1.000000 R
C11 C 0.4370(3) 0.8376(2) 0.12338(18) 0.0289(6) Uani 1.000000 .
H11a H 0.4347(3) 0.8138(2) 0.18305(18) 0.0347(7) Uiso 1.000000 R
H11b H 0.3406(3) 0.8351(2) 0.10191(18) 0.0347(7) Uiso 1.000000 R
C12 C 0.5864(3) 1.0628(2) 0.01786(17) 0.0246(6) Uani 1.000000 .
C13 C 0.6775(3) 0.7470(2) 0.09430(18) 0.0311(6) Uani 1.000000 .
H13 H 0.7134(3) 0.6871(2) 0.06167(18) 0.0373(8) Uiso 1.000000 R
C14 C 0.5030(3) 0.9227(2) -0.15631(18) 0.0279(6) Uani 1.000000 .
C15 C 0.7469(3) 0.9702(2) -0.17318(17) 0.0261(6) Uani 1.000000 .
C16 C 0.6648(3) 0.8137(2) -0.23506(18) 0.0308(6) Uani 1.000000 .
C17 C 0.5961(3) 1.0846(2) -0.07964(17) 0.0256(6) Uani 1.000000 .
H17 H 0.5041(3) 1.1130(2) -0.09704(17) 0.0307(7) Uiso 1.000000 R
C18 C 0.9134(3) 0.9943(2) 0.08536(17) 0.0283(6) Uani 1.000000 .
C19 C 0.4825(3) 0.9503(2) 0.12392(17) 0.0278(6) Uani 1.000000 .
H19 H 0.5709(3) 0.9571(2) 0.15662(17) 0.0334(7) Uiso 1.000000 R
C20 C 0.8576(3) 1.1296(2) -0.11714(17) 0.0270(6) Uani 1.000000 .
C21 C 0.3719(3) 1.0210(2) 0.1631(2) 0.0362(7) Uani 1.000000 .
H21a H 0.3563(3) 1.0017(2) 0.2225(2) 0.0543(10) Uiso 1.000000 R
H21b H 0.4040(3) 1.0920(2) 0.1605(2) 0.0543(10) Uiso 1.000000 R
H21c H 0.2851(3) 1.0143(2) 0.1313(2) 0.0543(10) Uiso 1.000000 R
C22 C 0.9461(3) 1.1066(2) -0.03614(18) 0.0285(6) Uani 1.000000 .
H22 H 0.9360(3) 1.1642(2) 0.00516(18) 0.0342(7) Uiso 1.000000 R
C23 C 0.5232(3) 0.7591(2) 0.07161(18) 0.0323(6) Uani 1.000000 .
H23a H 0.4785(3) 0.6914(2) 0.07773(18) 0.0387(8) Uiso 1.000000 R
H23b H 0.5172(3) 0.7783(2) 0.01091(18) 0.0387(8) Uiso 1.000000 R
C24 C 0.6655(4) 0.7174(3) -0.2860(2) 0.0460(8) Uani 1.000000 .
H24a H 0.5741(4) 0.6850(3) -0.2827(2) 0.0690(13) Uiso 1.000000 R
H24b H 0.6871(4) 0.7333(3) -0.3453(2) 0.0690(13) Uiso 1.000000 R
H24c H 0.7357(4) 0.6707(3) -0.2633(2) 0.0690(13) Uiso 1.000000 R
C25 C 0.8449(3) 0.8993(2) 0.11621(18) 0.0303(6) Uani 1.000000 .
H25 H 0.8600(3) 0.8792(2) 0.17340(18) 0.0364(8) Uiso 1.000000 R
C26 C 0.6205(3) 0.9899(2) -0.13437(16) 0.0250(6) Uani 1.000000 .
C27 C 0.7693(3) 0.8795(2) -0.22355(17) 0.0273(6) Uani 1.000000 .
H27 H 0.8573(3) 0.8667(2) -0.24829(17) 0.0328(7) Uiso 1.000000 R
C28 C 1.1001(3) 1.0891(3) -0.0549(2) 0.0418(8) Uani 1.000000 .
H28a H 1.1401(3) 1.1514(3) -0.0792(2) 0.0627(12) Uiso 1.000000 R
H28b H 1.1485(3) 1.0721(3) -0.0021(2) 0.0627(12) Uiso 1.000000 R
H28c H 1.1101(3) 1.0327(3) -0.0953(2) 0.0627(12) Uiso 1.000000 R
C29 C 0.7067(3) 1.1674(2) -0.10272(18) 0.0300(6) Uani 1.000000 .
H29a H 0.6757(3) 1.2026(2) -0.15499(18) 0.0360(8) Uiso 1.000000 R
H29b H 0.7081(3) 1.2188(2) -0.05661(18) 0.0360(8) Uiso 1.000000 R
H5 H 0.768(4) 0.655(3) 0.194(2) 0.038(9) Uiso 1.000000 .
H4 H 0.888(4) 1.224(3) -0.215(3) 0.036(9) Uiso 1.000000 .

loop_
_atom_site_aniso_label
_atom_site_aniso_U_11
_atom_site_aniso_U_22
_atom_site_aniso_U_33
_atom_site_aniso_U_12
_atom_site_aniso_U_13
_atom_site_aniso_U_23
N4 0.0201(10) 0.0192(9) 0.0093(9) -0.0017(8) 0.0021(7) 0.0000(7)
O2 0.0400(12) 0.0323(10) 0.0270(10) -0.0053(9) -0.0005(9) -0.0041(8)
N3 0.0180(10) 0.0172(9) 0.0120(9) -0.0022(8) -0.0004(7) 0.0023(7)
N2 0.0176(10) 0.0207(9) 0.0173(9) -0.0031(8) -0.0004(8) -0.0013(8)
N1 0.0114(8) 0.0147(9) 0.0143(9) -0.0043(7) 0.0016(7) -0.0030(7)
O1 0.0248(10) 0.0382(11) 0.0377(11) -0.0024(9) 0.0012(9) 0.0014(9)
O3 0.0390(12) 0.0490(12) 0.0277(11) -0.0087(10) -0.0038(9) -0.0006(10)
O4 0.0373(11) 0.0323(10) 0.0281(10) -0.0099(9) 0.0021(9) 0.0043(8)
O5 0.0344(11) 0.0382(10) 0.0257(10) 0.0079(9) 0.0052(8) 0.0049(8)
C10 0.0272(13) 0.0363(15) 0.0230(13) 0.0061(12) 0.0038(11) 0.0012(11)
C11 0.0278(14) 0.0335(14) 0.0254(13) 0.0001(12) -0.0033(11) 0.0071(12)
C12 0.0222(12) 0.0251(13) 0.0265(14) 0.0065(10) 0.0022(10) 0.0003(11)
C13 0.0408(16) 0.0279(13) 0.0246(13) 0.0080(12) 0.0031(12) -0.0006(12)
C14 0.0307(14) 0.0292(13) 0.0236(13) -0.0020(11) -0.0057(11) 0.0067(10)
C15 0.0306(13) 0.0299(13) 0.0177(11) -0.0009(11) -0.0028(10) 0.0036(10)
C16 0.0376(16) 0.0303(14) 0.0244(12) 0.0023(12) -0.0049(12) -0.0026(11)
C17 0.0283(13) 0.0231(12) 0.0252(13) 0.0002(10) -0.0022(11) 0.0005(10)
C18 0.0274(13) 0.0386(15) 0.0189(12) 0.0057(12) -0.0006(10) -0.0015(11)
C19 0.0245(13) 0.0393(15) 0.0197(13) 0.0016(12) -0.0001(10) 0.0044(11)
C20 0.0320(15) 0.0251(12) 0.0239(13) -0.0064(11) 0.0014(11) 0.0024(10)
C21 0.0340(15) 0.0402(15) 0.0345(15) 0.0050(13) 0.0093(13) 0.0003(13)
C22 0.0319(14) 0.0285(13) 0.0251(13) -0.0055(11) 0.0032(11) 0.0002(11)
C23 0.0395(16) 0.0280(13) 0.0293(13) -0.0070(12) -0.0000(12) 0.0020(11)
C24 0.0452(19) 0.0399(16) 0.053(2) -0.0002(16) -0.0052(15) -0.0171(16)
C25 0.0306(14) 0.0372(15) 0.0231(13) 0.0086(12) 0.0020(11) 0.0051(11)
C26 0.0262(13) 0.0283(13) 0.0204(11) -0.0002(11) -0.0018(10) 0.0016(10)
C27 0.0284(14) 0.0330(13) 0.0206(12) 0.0024(11) -0.0012(11) 0.0009(11)
C28 0.0314(16) 0.060(2) 0.0344(16) -0.0046(15) 0.0016(13) 0.0077(15)
C29 0.0385(16) 0.0245(12) 0.0270(13) 0.0007(12) -0.0007(12) 0.0020(11)

loop_
_atom_type_symbol
_atom_type_scat_dispersion_real
_atom_type_scat_dispersion_imag
_atom_type_scat_Cromer_Mann_a1
_atom_type_scat_Cromer_Mann_a2
_atom_type_scat_Cromer_Mann_a3
_atom_type_scat_Cromer_Mann_a4
_atom_type_scat_Cromer_Mann_b1
_atom_type_scat_Cromer_Mann_b2
_atom_type_scat_Cromer_Mann_b3
_atom_type_scat_Cromer_Mann_b4
_atom_type_scat_Cromer_Mann_c
_atom_type_scat_source
_atom_type_scat_dispersion_source
H 0.00000 0.00000 0.49300 0.32291 0.14019 0.04081 10.51090 26.12570 3.14236 57.79970 0.0030380000826 'International Tables Volume C Table 6.1.1.4 (pp. 500-502)' 'Henke, Gullikson and Davis, At. Data and Nucl. Data Tables, 1993, 54, 2'
C 0.00347 0.00161 2.31000 1.02000 1.58860 0.86500 20.84390 10.20750 0.56870 51.65120 0.215599998832 'International Tables Volume C Table 6.1.1.4 (pp. 500-502)' 'Henke, Gullikson and Davis, At. Data and Nucl. Data Tables, 1993, 54, 2'
O 0.01158 0.00611 3.04850 2.28680 1.54630 0.86700 13.27710 5.70110 0.32390 32.90890 0.250800013542 'International Tables Volume C Table 6.1.1.4 (pp. 500-502)' 'Henke, Gullikson and Davis, At. Data and Nucl. Data Tables, 1993, 54, 2'
N 0.00653 0.00323 12.21260 3.13220 2.01250 1.16630 0.00570 9.89330 28.99750 0.58260 -11.5290002823 'International Tables Volume C Table 6.1.1.4 (pp. 500-502)' 'Henke, Gullikson and Davis, At. Data and Nucl. Data Tables, 1993, 54, 2'

loop_
_geom_angle_atom_site_label_1
_geom_angle_atom_site_label_2
_geom_angle_atom_site_label_3
_geom_angle
C19 N4 C12 117.3(2)
C22 N3 C18 116.3(2)
C16 N2 C14 122.6(2)
C20 N1 C15 121.5(2)
C25 C10 C13 127.9(3)
C23 C11 C19 118.9(2)
O2 C12 N4 125.4(3)
C17 C12 N4 110.6(2)
C17 C12 O2 123.8(2)
C10 C13 O5 112.1(2)
C23 C13 O5 110.9(2)
C23 C13 C10 111.9(2)
O1 C14 N2 116.7(2)
C26 C14 N2 117.1(2)
C26 C14 O1 126.2(3)
C26 C15 N1 124.3(2)
C27 C15 N1 114.0(2)
C27 C15 C26 121.7(3)
C24 C16 N2 111.5(3)
C27 C16 N2 120.7(3)
C27 C16 C24 127.8(3)
C26 C17 C12 114.5(2)
C29 C17 C12 113.3(2)
C29 C17 C26 109.0(2)
O3 C18 N3 123.5(3)
C25 C18 N3 111.8(2)
C25 C18 O3 124.7(3)
C11 C19 N4 106.2(2)
C21 C19 N4 110.2(2)
C21 C19 C11 112.3(2)
O4 C20 N1 105.9(2)
C22 C20 N1 106.2(2)
C22 C20 O4 105.5(2)
C29 C20 N1 111.0(2)
C29 C20 O4 110.5(2)
C29 C20 C22 117.0(2)
C20 C22 N3 105.2(2)
C28 C22 N3 109.6(3)
C28 C22 C20 113.7(2)
C13 C23 C11 117.7(2)
C18 C25 C10 123.7(2)
C15 C26 C14 117.5(2)
C17 C26 C14 119.8(2)
C17 C26 C15 122.3(2)
C16 C27 C15 119.4(3)
C20 C29 C17 117.0(2)

loop_
_geom_bond_atom_site_label_1
_geom_bond_atom_site_label_2
_geom_bond_distance
N4 C12 1.329(3)
N4 C19 1.471(3)
O2 C12 1.200(3)
N3 C18 1.354(3)
N3 C22 1.453(3)
N2 C14 1.366(4)
N2 C16 1.373(4)
N1 C15 1.348(4)
N1 C20 1.464(3)
O1 C14 1.206(4)
O3 C18 1.201(4)
O4 C20 1.383(3)
O5 C13 1.437(3)
C10 C13 1.497(4)
C10 C25 1.325(4)
C11 C19 1.509(4)
C11 C23 1.522(4)
C12 C17 1.533(4)
C13 C23 1.508(4)
C14 C26 1.445(4)
C15 C26 1.361(4)
C15 C27 1.415(4)
C16 C24 1.463(4)
C16 C27 1.312(4)
C17 C26 1.498(4)
C17 C29 1.532(4)
C18 C25 1.460(4)
C19 C21 1.510(4)
C20 C22 1.532(4)
C20 C29 1.523(4)
C22 C28 1.501(4)
